data_7116902
loop_
_publ_author_name
'Blake R. Reed'
'Sebastian A. Stoian'
'Richard L. Lord'
'Stanislav Groysman'

_publ_section_title
;
 The aldimine effect in bis(imino)pyridine complexes: non-planar nickel(I)
 complexes of a bis(aldimino)pyridine ligand
;
_journal_name_full Chem.Commun.
_journal_page_first 6496
_journal_paper_doi 10.1039/C5cc00203F
_journal_volume 51
_journal_year 2015
_chemical_formula_sum 'C39 H47 Cl N3 Ni O2'
_chemical_formula_weight 683.96
_chemical_name_systematic
; 
 ? 
;
_space_group_IT_number 2
_symmetry_cell_setting triclinic
_symmetry_space_group_name_Hall '-P 1'
_symmetry_space_group_name_H-M 'P -1'
_atom_sites_solution_hydrogens geom
_atom_sites_solution_primary direct
_atom_sites_solution_secondary difmap
_audit_creation_method SHELXL-97
_audit_update_record
;
2014-12-19 deposited with the CCDC.
2015-01-27 downloaded from the CCDC.
;
_cell_angle_alpha 87.490(3)
_cell_angle_beta 75.776(2)
_cell_angle_gamma 85.562(3)
_cell_formula_units_Z 2
_cell_length_a 9.7349(5)
_cell_length_b 12.3308(7)
_cell_length_c 15.6197(8)
_cell_measurement_temperature 100(2)
_cell_volume 1811.45(17)
_computing_structure_refinement 'SHELXL-97 (Sheldrick, 1997)'
_computing_structure_solution 'SHELXS-97 (Sheldrick, 1990)'
_diffrn_ambient_temperature 100(2)
_diffrn_measured_fraction_theta_full 0.973
_diffrn_measured_fraction_theta_max 0.973
_diffrn_radiation_monochromator graphite
_diffrn_radiation_source 'fine-focus sealed tube'
_diffrn_radiation_type MoK\a
_diffrn_radiation_wavelength 0.71073
_diffrn_reflns_av_R_equivalents 0.0303
_diffrn_reflns_av_sigmaI/netI 0.0262
_diffrn_reflns_limit_h_max 12
_diffrn_reflns_limit_h_min -13
_diffrn_reflns_limit_k_max 16
_diffrn_reflns_limit_k_min -16
_diffrn_reflns_limit_l_max 19
_diffrn_reflns_limit_l_min -20
_diffrn_reflns_number 49443
_diffrn_reflns_theta_full 28.52
_diffrn_reflns_theta_max 28.52
_diffrn_reflns_theta_min 1.35
_exptl_absorpt_coefficient_mu 0.646
_exptl_absorpt_correction_T_max 0.9809
_exptl_absorpt_correction_T_min 0.9093
_exptl_absorpt_correction_type empirical
_exptl_absorpt_process_details SADABS
_exptl_crystal_colour black
_exptl_crystal_density_diffrn 1.254
_exptl_crystal_density_method 'not measured'
_exptl_crystal_description plates
_exptl_crystal_F_000 726
_exptl_crystal_size_max 0.15
_exptl_crystal_size_mid 0.10
_exptl_crystal_size_min 0.03
_refine_diff_density_max 1.297
_refine_diff_density_min -1.132
_refine_diff_density_rms 0.085
_refine_ls_extinction_method none
_refine_ls_goodness_of_fit_ref 1.040
_refine_ls_hydrogen_treatment mixed
_refine_ls_matrix_type full
_refine_ls_number_parameters 415
_refine_ls_number_reflns 8948
_refine_ls_number_restraints 1
_refine_ls_restrained_S_all 1.047
_refine_ls_R_factor_all 0.0542
_refine_ls_R_factor_gt 0.0470
_refine_ls_shift/su_max 0.002
_refine_ls_shift/su_mean 0.000
_refine_ls_structure_factor_coef Fsqd
_refine_ls_weighting_details 'calc w=1/[\s^2^(Fo^2^)+(0.0631P)^2^+3.0932P] where P=(Fo^2^+2Fc^2^)/3'
_refine_ls_weighting_scheme calc
_refine_ls_wR_factor_gt 0.1257
_refine_ls_wR_factor_ref 0.1307
_reflns_number_gt 7875
_reflns_number_total 8948
_reflns_threshold_expression >2sigma(I)
_cod_data_source_file c5cc00203f2.cif
_cod_data_source_block sg456_0m
_cod_original_sg_symbol_H-M P-1
_cod_database_code 7116902

loop_
_symmetry_equiv_pos_as_xyz
'x, y, z'
'-x, -y, -z'

loop_
_atom_site_label
_atom_site_type_symbol
_atom_site_fract_x
_atom_site_fract_y
_atom_site_fract_z
_atom_site_U_iso_or_equiv
_atom_site_adp_type
_atom_site_occupancy
_atom_site_symmetry_multiplicity
_atom_site_calc_flag
_atom_site_refinement_flags
_atom_site_disorder_assembly
_atom_site_disorder_group
Ni1 Ni 0.86808(3) 0.82359(2) 0.728542(17) 0.01058(8) Uani 1 1 d . . .
Cl1 Cl 1.07001(6) 0.87518(5) 0.74443(4) 0.02301(13) Uani 1 1 d . . .
O2 O 0.6395(2) 0.72402(15) 0.35413(13) 0.0308(4) Uani 1 1 d . . .
N2 N 0.69631(18) 0.82118(14) 0.69695(11) 0.0117(3) Uani 1 1 d . . .
O1 O 0.4184(5) 0.5575(4) 0.8163(3) 0.1113(14) Uiso 1 1 d D . .
C1 C 0.5740(2) 0.85088(17) 0.75687(14) 0.0129(4) Uani 1 1 d . . .
C2 C 0.6040(2) 0.88739(17) 0.83654(14) 0.0130(4) Uani 1 1 d . . .
H2 H 0.5322 0.9203 0.8825 0.016 Uiso 1 1 calc R . .
N3 N 0.73628(18) 0.87229(14) 0.84146(11) 0.0125(3) Uani 1 1 d . . .
C4 C 0.7727(2) 0.91117(17) 0.91774(13) 0.0126(4) Uani 1 1 d . . .
C5 C 0.8315(2) 0.83489(18) 0.97110(14) 0.0150(4) Uani 1 1 d . . .
C6 C 0.8593(2) 0.87193(19) 1.04792(14) 0.0174(4) Uani 1 1 d . . .
H6 H 0.8959 0.8215 1.0859 0.021 Uiso 1 1 calc R . .
C7 C 0.8349(2) 0.98032(19) 1.07019(14) 0.0178(4) Uani 1 1 d . . .
H7 H 0.8533 1.0036 1.1232 0.021 Uiso 1 1 calc R . .
C8 C 0.7833(2) 1.05481(18) 1.01443(14) 0.0166(4) Uani 1 1 d . . .
H8 H 0.7689 1.1294 1.0292 0.020 Uiso 1 1 calc R . .
C9 C 0.7521(2) 1.02254(18) 0.93710(14) 0.0138(4) Uani 1 1 d . . .
C10 C 0.7081(2) 1.10976(18) 0.87483(14) 0.0159(4) Uani 1 1 d . . .
H10 H 0.6929 1.0727 0.8225 0.019 Uiso 1 1 calc R . .
C11 C 0.8268(3) 1.1876(2) 0.84171(16) 0.0246(5) Uani 1 1 d . . .
H11A H 0.8418 1.2264 0.8918 0.037 Uiso 1 1 calc R . .
H11B H 0.7996 1.2403 0.7989 0.037 Uiso 1 1 calc R . .
H11C H 0.9148 1.1459 0.8133 0.037 Uiso 1 1 calc R . .
C12 C 0.5687(3) 1.1731(2) 0.91890(16) 0.0237(5) Uani 1 1 d . . .
H12A H 0.4927 1.1229 0.9360 0.036 Uiso 1 1 calc R . .
H12B H 0.5441 1.2286 0.8773 0.036 Uiso 1 1 calc R . .
H12C H 0.5802 1.2083 0.9715 0.036 Uiso 1 1 calc R . .
C13 C 0.8648(2) 0.71579(18) 0.94778(15) 0.0185(4) Uani 1 1 d . . .
H13 H 0.8450 0.7062 0.8888 0.022 Uiso 1 1 calc R . .
C14 C 0.7713(3) 0.6422(2) 1.01486(19) 0.0311(6) Uani 1 1 d . . .
H14A H 0.7902 0.6494 1.0731 0.047 Uiso 1 1 calc R . .
H14B H 0.7925 0.5665 0.9967 0.047 Uiso 1 1 calc R . .
H14C H 0.6712 0.6635 1.0180 0.047 Uiso 1 1 calc R . .
C16 C 0.4428(2) 0.83927(18) 0.73881(14) 0.0160(4) Uani 1 1 d . . .
H16 H 0.3573 0.8618 0.7801 0.019 Uiso 1 1 calc R . .
C17 C 0.4386(2) 0.79411(19) 0.65931(15) 0.0182(4) Uani 1 1 d . . .
H17 H 0.3499 0.7875 0.6455 0.022 Uiso 1 1 calc R . .
C18 C 0.5647(2) 0.75864(19) 0.60008(15) 0.0174(4) Uani 1 1 d . . .
H18 H 0.5632 0.7267 0.5461 0.021 Uiso 1 1 calc R . .
C19 C 0.6928(2) 0.77122(17) 0.62191(14) 0.0133(4) Uani 1 1 d . . .
C20 C 0.8340(2) 0.73042(17) 0.57692(14) 0.0134(4) Uani 1 1 d . . .
H20 H 0.8542 0.7004 0.5198 0.016 Uiso 1 1 calc R . .
C22 C 1.0732(2) 0.69359(17) 0.58010(13) 0.0125(4) Uani 1 1 d . . .
C23 C 1.1139(2) 0.58930(17) 0.60925(14) 0.0156(4) Uani 1 1 d . . .
C24 C 1.2492(2) 0.54394(19) 0.56872(16) 0.0197(4) Uani 1 1 d . . .
H24 H 1.2792 0.4731 0.5863 0.024 Uiso 1 1 calc R . .
C25 C 1.3400(2) 0.6015(2) 0.50296(16) 0.0206(5) Uani 1 1 d . . .
H25 H 1.4309 0.5693 0.4751 0.025 Uiso 1 1 calc R . .
C26 C 1.2987(2) 0.70544(19) 0.47779(15) 0.0181(4) Uani 1 1 d . . .
H26 H 1.3629 0.7444 0.4336 0.022 Uiso 1 1 calc R . .
C27 C 1.1648(2) 0.75427(17) 0.51594(14) 0.0141(4) Uani 1 1 d . . .
C28 C 1.1232(2) 0.86889(18) 0.48667(14) 0.0156(4) Uani 1 1 d . . .
H28 H 1.0286 0.8924 0.5256 0.019 Uiso 1 1 calc R . .
C29 C 1.2302(3) 0.9492(2) 0.49698(17) 0.0230(5) Uani 1 1 d . . .
H29A H 1.2360 0.9485 0.5588 0.035 Uiso 1 1 calc R . .
H29B H 1.1992 1.0226 0.4796 0.035 Uiso 1 1 calc R . .
H29C H 1.3238 0.9279 0.4592 0.035 Uiso 1 1 calc R . .
C30 C 1.1080(3) 0.8711(2) 0.39125(16) 0.0238(5) Uani 1 1 d . . .
H30A H 1.1997 0.8487 0.3517 0.036 Uiso 1 1 calc R . .
H30B H 1.0775 0.9450 0.3747 0.036 Uiso 1 1 calc R . .
H30C H 1.0372 0.8209 0.3863 0.036 Uiso 1 1 calc R . .
C31 C 1.0119(2) 0.52638(18) 0.67974(15) 0.0192(4) Uani 1 1 d . . .
H31 H 0.9332 0.5790 0.7096 0.023 Uiso 1 1 calc R . .
C32 C 1.0821(3) 0.4746(3) 0.75013(19) 0.0378(7) Uani 1 1 d . . .
H32A H 1.1566 0.4197 0.7232 0.057 Uiso 1 1 calc R . .
H32B H 1.0107 0.4400 0.7965 0.057 Uiso 1 1 calc R . .
H32C H 1.1241 0.5308 0.7760 0.057 Uiso 1 1 calc R . .
C33 C 0.9465(4) 0.4405(3) 0.6381(2) 0.0404(7) Uani 1 1 d . . .
H33A H 0.9011 0.4752 0.5934 0.061 Uiso 1 1 calc R . .
H33B H 0.8752 0.4050 0.6839 0.061 Uiso 1 1 calc R . .
H33C H 1.0209 0.3861 0.6102 0.061 Uiso 1 1 calc R . .
C34 C 0.5166(6) 0.5763(5) 0.8919(4) 0.0567(14) Uiso 0.779(7) 1 d P A 1
C35 C 0.6079(4) 0.4375(3) 0.7842(3) 0.0325(9) Uiso 0.779(7) 1 d P A 1
C36 C 0.6336(6) 0.4900(5) 0.8572(4) 0.0529(13) Uiso 0.779(7) 1 d P A 1
C50 C 0.5250(7) 0.5131(5) 0.7427(4) 0.0647(15) Uiso 0.779(7) 1 d P A 1
C55 C 0.4058(11) 0.6069(9) 0.8840(7) 0.020(3) Uiso 0.221(7) 1 d P A 2
C54 C 0.5435(15) 0.6324(12) 0.8921(9) 0.032(3) Uiso 0.221(7) 1 d P A 2
C53 C 0.6436(16) 0.5546(13) 0.8362(10) 0.039(4) Uiso 0.221(7) 1 d P A 2
C52 C 0.5793(14) 0.5192(12) 0.7678(10) 0.039(4) Uiso 0.221(7) 1 d PD A 2
C37 C 0.7316(3) 0.8088(2) 0.3557(2) 0.0342(6) Uani 1 1 d . . .
H37A H 0.8241 0.7950 0.3126 0.041 Uiso 1 1 calc R . .
H37B H 0.7487 0.8136 0.4153 0.041 Uiso 1 1 calc R . .
C38 C 0.5866(3) 0.7497(2) 0.27719(18) 0.0282(5) Uani 1 1 d . . .
H38A H 0.4945 0.7176 0.2830 0.034 Uiso 1 1 calc R . .
H38B H 0.6547 0.7209 0.2237 0.034 Uiso 1 1 calc R . .
C39 C 0.5684(3) 0.8728(2) 0.27088(18) 0.0267(5) Uani 1 1 d . . .
H39A H 0.4672 0.8986 0.2915 0.032 Uiso 1 1 calc R . .
H39B H 0.6047 0.8994 0.2093 0.032 Uiso 1 1 calc R . .
C40 C 0.6561(3) 0.9117(2) 0.3314(2) 0.0354(6) Uani 1 1 d . . .
H40A H 0.7245 0.9641 0.2998 0.042 Uiso 1 1 calc R . .
H40B H 0.5940 0.9464 0.3844 0.042 Uiso 1 1 calc R . .
N1 N 0.93192(18) 0.73761(14) 0.62003(11) 0.0118(3) Uani 1 1 d . . .
C51 C 1.0221(3) 0.6819(2) 0.9408(2) 0.0316(6) Uani 1 1 d . . .
H51A H 1.0812 0.7276 0.8957 0.047 Uiso 1 1 calc R . .
H51B H 1.0416 0.6055 0.9243 0.047 Uiso 1 1 calc R . .
H51C H 1.0440 0.6911 0.9979 0.047 Uiso 1 1 calc R . .

loop_
_atom_site_aniso_label
_atom_site_aniso_U_11
_atom_site_aniso_U_22
_atom_site_aniso_U_33
_atom_site_aniso_U_23
_atom_site_aniso_U_13
_atom_site_aniso_U_12
Ni1 0.00768(13) 0.01455(14) 0.00983(13) -0.00226(9) -0.00261(9) -0.00009(9)
Cl1 0.0103(2) 0.0406(3) 0.0191(3) -0.0111(2) -0.00267(19) -0.0049(2)
O2 0.0352(10) 0.0232(9) 0.0309(10) 0.0069(7) -0.0038(8) -0.0013(8)
N2 0.0091(8) 0.0148(8) 0.0111(8) -0.0007(6) -0.0026(6) 0.0003(6)
C1 0.0111(9) 0.0137(9) 0.0133(9) 0.0001(7) -0.0022(7) -0.0004(7)
C2 0.0111(9) 0.0153(9) 0.0121(9) -0.0010(7) -0.0020(7) 0.0003(7)
N3 0.0108(8) 0.0156(8) 0.0109(8) -0.0006(6) -0.0026(6) -0.0004(6)
C4 0.0088(9) 0.0186(10) 0.0102(9) -0.0018(7) -0.0021(7) -0.0010(7)
C5 0.0118(9) 0.0194(10) 0.0135(9) -0.0013(8) -0.0031(8) 0.0013(8)
C6 0.0145(10) 0.0259(11) 0.0127(9) -0.0002(8) -0.0054(8) 0.0004(8)
C7 0.0148(10) 0.0270(11) 0.0124(9) -0.0040(8) -0.0041(8) -0.0023(8)
C8 0.0158(10) 0.0195(10) 0.0144(10) -0.0034(8) -0.0027(8) -0.0016(8)
C9 0.0102(9) 0.0185(10) 0.0123(9) -0.0011(7) -0.0020(7) -0.0008(7)
C10 0.0170(10) 0.0176(10) 0.0135(9) -0.0011(8) -0.0049(8) -0.0006(8)
C11 0.0281(13) 0.0271(12) 0.0199(11) 0.0040(9) -0.0070(10) -0.0094(10)
C12 0.0230(12) 0.0251(12) 0.0220(11) -0.0009(9) -0.0058(9) 0.0065(9)
C13 0.0216(11) 0.0194(11) 0.0155(10) -0.0021(8) -0.0073(8) 0.0030(8)
C14 0.0350(15) 0.0232(12) 0.0312(14) -0.0002(10) -0.0005(11) -0.0021(11)
C16 0.0103(9) 0.0197(10) 0.0172(10) -0.0013(8) -0.0024(8) 0.0006(8)
C17 0.0110(10) 0.0244(11) 0.0206(11) -0.0026(9) -0.0064(8) -0.0006(8)
C18 0.0148(10) 0.0230(11) 0.0161(10) -0.0041(8) -0.0067(8) -0.0005(8)
C19 0.0127(9) 0.0152(9) 0.0124(9) -0.0010(7) -0.0043(7) -0.0001(7)
C20 0.0123(9) 0.0164(10) 0.0113(9) -0.0024(7) -0.0025(7) -0.0004(7)
C22 0.0091(9) 0.0168(10) 0.0122(9) -0.0043(7) -0.0039(7) 0.0013(7)
C23 0.0151(10) 0.0160(10) 0.0156(10) -0.0021(8) -0.0039(8) 0.0011(8)
C24 0.0182(11) 0.0190(11) 0.0215(11) -0.0029(8) -0.0060(9) 0.0056(8)
C25 0.0116(10) 0.0260(12) 0.0231(11) -0.0061(9) -0.0031(8) 0.0062(8)
C26 0.0111(10) 0.0244(11) 0.0175(10) -0.0020(8) -0.0007(8) -0.0005(8)
C27 0.0127(9) 0.0169(10) 0.0133(9) -0.0019(7) -0.0044(8) -0.0001(7)
C28 0.0124(9) 0.0168(10) 0.0166(10) 0.0002(8) -0.0019(8) -0.0002(8)
C29 0.0236(12) 0.0205(11) 0.0263(12) 0.0001(9) -0.0075(10) -0.0054(9)
C30 0.0277(12) 0.0248(12) 0.0212(11) 0.0021(9) -0.0113(10) -0.0009(9)
C31 0.0211(11) 0.0162(10) 0.0175(10) 0.0006(8) -0.0007(9) 0.0019(8)
C32 0.0390(16) 0.0476(18) 0.0230(13) 0.0113(12) -0.0045(12) 0.0045(13)
C33 0.0527(19) 0.0413(17) 0.0273(14) 0.0004(12) -0.0029(13) -0.0276(14)
C37 0.0309(14) 0.0362(15) 0.0399(16) 0.0082(12) -0.0180(12) -0.0045(11)
C38 0.0311(13) 0.0271(13) 0.0249(12) -0.0058(10) -0.0017(10) -0.0052(10)
C39 0.0285(13) 0.0293(13) 0.0263(12) 0.0034(10) -0.0139(10) -0.0058(10)
C40 0.0393(16) 0.0301(14) 0.0431(17) 0.0035(12) -0.0215(13) -0.0081(12)
N1 0.0095(8) 0.0134(8) 0.0119(8) -0.0002(6) -0.0020(6) -0.0004(6)
C51 0.0253(13) 0.0307(14) 0.0381(15) -0.0084(11) -0.0084(11) 0.0093(10)

loop_
_atom_type_symbol
_atom_type_description
_atom_type_scat_dispersion_real
_atom_type_scat_dispersion_imag
_atom_type_scat_source
C C 0.0033 0.0016 'International Tables Vol C Tables 4.2.6.8 and 6.1.1.4'
H H 0.0000 0.0000 'International Tables Vol C Tables 4.2.6.8 and 6.1.1.4'
N N 0.0061 0.0033 'International Tables Vol C Tables 4.2.6.8 and 6.1.1.4'
O O 0.0106 0.0060 'International Tables Vol C Tables 4.2.6.8 and 6.1.1.4'
Cl Cl 0.1484 0.1585 'International Tables Vol C Tables 4.2.6.8 and 6.1.1.4'
Ni Ni 0.3393 1.1124 'International Tables Vol C Tables 4.2.6.8 and 6.1.1.4'

loop_
_geom_angle_atom_site_label_1
_geom_angle_atom_site_label_2
_geom_angle_atom_site_label_3
_geom_angle
_geom_angle_site_symmetry_1
_geom_angle_site_symmetry_3
N2 Ni1 N1 80.45(7) . .
N2 Ni1 N3 80.71(7) . .
N1 Ni1 N3 156.13(7) . .
N2 Ni1 Cl1 162.26(6) . .
N1 Ni1 Cl1 101.24(5) . .
N3 Ni1 Cl1 101.18(5) . .
C38 O2 C37 104.13(19) . .
C19 N2 C1 120.52(18) . .
C19 N2 Ni1 119.29(14) . .
C1 N2 Ni1 119.04(14) . .
C55 O1 C50 141.4(7) . .
C55 O1 C52 114.6(9) . .
C50 O1 C52 27.5(6) . .
C55 O1 C34 41.7(6) . .
C50 O1 C34 102.2(4) . .
C52 O1 C34 74.7(7) . .
N2 C1 C16 120.51(19) . .
N2 C1 C2 110.60(18) . .
C16 C1 C2 128.82(19) . .
N3 C2 C1 115.73(18) . .
N3 C2 H2 122.1 . .
C1 C2 H2 122.1 . .
C2 N3 C4 117.87(17) . .
C2 N3 Ni1 113.24(14) . .
C4 N3 Ni1 127.68(13) . .
C9 C4 C5 121.58(19) . .
C9 C4 N3 120.44(18) . .
C5 C4 N3 117.97(19) . .
C6 C5 C4 117.8(2) . .
C6 C5 C13 119.76(19) . .
C4 C5 C13 122.47(19) . .
C7 C6 C5 121.6(2) . .
C7 C6 H6 119.2 . .
C5 C6 H6 119.2 . .
C6 C7 C8 119.5(2) . .
C6 C7 H7 120.3 . .
C8 C7 H7 120.3 . .
C7 C8 C9 121.5(2) . .
C7 C8 H8 119.2 . .
C9 C8 H8 119.2 . .
C8 C9 C4 117.84(19) . .
C8 C9 C10 118.74(19) . .
C4 C9 C10 123.27(19) . .
C9 C10 C12 111.69(18) . .
C9 C10 C11 110.41(18) . .
C12 C10 C11 110.5(2) . .
C9 C10 H10 108.0 . .
C12 C10 H10 108.0 . .
C11 C10 H10 108.0 . .
C10 C11 H11A 109.5 . .
C10 C11 H11B 109.5 . .
H11A C11 H11B 109.5 . .
C10 C11 H11C 109.5 . .
H11A C11 H11C 109.5 . .
H11B C11 H11C 109.5 . .
C10 C12 H12A 109.5 . .
C10 C12 H12B 109.5 . .
H12A C12 H12B 109.5 . .
C10 C12 H12C 109.5 . .
H12A C12 H12C 109.5 . .
H12B C12 H12C 109.5 . .
C5 C13 C14 111.49(19) . .
C5 C13 C51 110.9(2) . .
C14 C13 C51 110.1(2) . .
C5 C13 H13 108.1 . .
C14 C13 H13 108.1 . .
C51 C13 H13 108.1 . .
C13 C14 H14A 109.5 . .
C13 C14 H14B 109.5 . .
H14A C14 H14B 109.5 . .
C13 C14 H14C 109.5 . .
H14A C14 H14C 109.5 . .
H14B C14 H14C 109.5 . .
C1 C16 C17 119.1(2) . .
C1 C16 H16 120.4 . .
C17 C16 H16 120.4 . .
C16 C17 C18 119.9(2) . .
C16 C17 H17 120.0 . .
C18 C17 H17 120.0 . .
C19 C18 C17 118.5(2) . .
C19 C18 H18 120.8 . .
C17 C18 H18 120.8 . .
N2 C19 C18 121.12(19) . .
N2 C19 C20 110.24(18) . .
C18 C19 C20 128.50(19) . .
N1 C20 C19 115.45(18) . .
N1 C20 H20 122.3 . .
C19 C20 H20 122.3 . .
C27 C22 C23 122.52(19) . .
C27 C22 N1 120.31(18) . .
C23 C22 N1 117.16(18) . .
C24 C23 C22 117.7(2) . .
C24 C23 C31 121.2(2) . .
C22 C23 C31 120.98(19) . .
C25 C24 C23 120.6(2) . .
C25 C24 H24 119.7 . .
C23 C24 H24 119.7 . .
C26 C25 C24 120.4(2) . .
C26 C25 H25 119.8 . .
C24 C25 H25 119.8 . .
C25 C26 C27 121.3(2) . .
C25 C26 H26 119.3 . .
C27 C26 H26 119.3 . .
C26 C27 C22 117.4(2) . .
C26 C27 C28 119.88(19) . .
C22 C27 C28 122.71(18) . .
C27 C28 C30 110.97(18) . .
C27 C28 C29 111.21(18) . .
C30 C28 C29 110.64(19) . .
C27 C28 H28 108.0 . .
C30 C28 H28 108.0 . .
C29 C28 H28 108.0 . .
C28 C29 H29A 109.5 . .
C28 C29 H29B 109.5 . .
H29A C29 H29B 109.5 . .
C28 C29 H29C 109.5 . .
H29A C29 H29C 109.5 . .
H29B C29 H29C 109.5 . .
C28 C30 H30A 109.5 . .
C28 C30 H30B 109.5 . .
H30A C30 H30B 109.5 . .
C28 C30 H30C 109.5 . .
H30A C30 H30C 109.5 . .
H30B C30 H30C 109.5 . .
C23 C31 C33 110.6(2) . .
C23 C31 C32 112.4(2) . .
C33 C31 C32 110.5(2) . .
C23 C31 H31 107.7 . .
C33 C31 H31 107.7 . .
C32 C31 H31 107.7 . .
C31 C32 H32A 109.5 . .
C31 C32 H32B 109.5 . .
H32A C32 H32B 109.5 . .
C31 C32 H32C 109.5 . .
H32A C32 H32C 109.5 . .
H32B C32 H32C 109.5 . .
C31 C33 H33A 109.5 . .
C31 C33 H33B 109.5 . .
H33A C33 H33B 109.5 . .
C31 C33 H33C 109.5 . .
H33A C33 H33C 109.5 . .
H33B C33 H33C 109.5 . .
C36 C34 O1 96.3(4) . .
C36 C35 C50 107.2(4) . .
C35 C36 C34 111.0(4) . .
C35 C50 O1 103.0(5) . .
O1 C55 C54 109.5(10) . .
C55 C54 C53 105.0(12) . .
C52 C53 C54 108.9(12) . .
C53 C52 O1 96.2(10) . .
O2 C37 C40 105.7(2) . .
O2 C37 H37A 110.6 . .
C40 C37 H37A 110.6 . .
O2 C37 H37B 110.6 . .
C40 C37 H37B 110.6 . .
H37A C37 H37B 108.7 . .
O2 C38 C39 106.3(2) . .
O2 C38 H38A 110.5 . .
C39 C38 H38A 110.5 . .
O2 C38 H38B 110.5 . .
C39 C38 H38B 110.5 . .
H38A C38 H38B 108.7 . .
C38 C39 C40 104.4(2) . .
C38 C39 H39A 110.9 . .
C40 C39 H39A 110.9 . .
C38 C39 H39B 110.9 . .
C40 C39 H39B 110.9 . .
H39A C39 H39B 108.9 . .
C37 C40 C39 103.2(2) . .
C37 C40 H40A 111.1 . .
C39 C40 H40A 111.1 . .
C37 C40 H40B 111.1 . .
C39 C40 H40B 111.1 . .
H40A C40 H40B 109.1 . .
C20 N1 C22 117.81(17) . .
C20 N1 Ni1 113.93(14) . .
C22 N1 Ni1 127.91(13) . .
C13 C51 H51A 109.5 . .
C13 C51 H51B 109.5 . .
H51A C51 H51B 109.5 . .
C13 C51 H51C 109.5 . .
H51A C51 H51C 109.5 . .
H51B C51 H51C 109.5 . .

loop_
_geom_bond_atom_site_label_1
_geom_bond_atom_site_label_2
_geom_bond_distance
_geom_bond_site_symmetry_2
Ni1 N2 1.8588(17) .
Ni1 N1 1.9801(17) .
Ni1 N3 1.9947(17) .
Ni1 Cl1 2.1857(6) .
O2 C38 1.434(3) .
O2 C37 1.434(3) .
N2 C19 1.357(3) .
N2 C1 1.358(3) .
O1 C55 1.219(11) .
O1 C50 1.442(7) .
O1 C52 1.608(13) .
O1 C34 1.725(7) .
C1 C16 1.393(3) .
C1 C2 1.444(3) .
C2 N3 1.307(3) .
C2 H2 0.9500 .
N3 C4 1.435(3) .
C4 C9 1.408(3) .
C4 C5 1.410(3) .
C5 C6 1.396(3) .
C5 C13 1.520(3) .
C6 C7 1.384(3) .
C6 H6 0.9500 .
C7 C8 1.388(3) .
C7 H7 0.9500 .
C8 C9 1.397(3) .
C8 H8 0.9500 .
C9 C10 1.526(3) .
C10 C12 1.533(3) .
C10 C11 1.536(3) .
C10 H10 1.0000 .
C11 H11A 0.9800 .
C11 H11B 0.9800 .
C11 H11C 0.9800 .
C12 H12A 0.9800 .
C12 H12B 0.9800 .
C12 H12C 0.9800 .
C13 C14 1.525(3) .
C13 C51 1.535(3) .
C13 H13 1.0000 .
C14 H14A 0.9800 .
C14 H14B 0.9800 .
C14 H14C 0.9800 .
C16 C17 1.394(3) .
C16 H16 0.9500 .
C17 C18 1.396(3) .
C17 H17 0.9500 .
C18 C19 1.393(3) .
C18 H18 0.9500 .
C19 C20 1.444(3) .
C20 N1 1.305(3) .
C20 H20 0.9500 .
C22 C27 1.399(3) .
C22 C23 1.406(3) .
C22 N1 1.438(3) .
C23 C24 1.398(3) .
C23 C31 1.519(3) .
C24 C25 1.388(3) .
C24 H24 0.9500 .
C25 C26 1.383(3) .
C25 H25 0.9500 .
C26 C27 1.395(3) .
C26 H26 0.9500 .
C27 C28 1.522(3) .
C28 C30 1.532(3) .
C28 C29 1.533(3) .
C28 H28 1.0000 .
C29 H29A 0.9800 .
C29 H29B 0.9800 .
C29 H29C 0.9800 .
C30 H30A 0.9800 .
C30 H30B 0.9800 .
C30 H30C 0.9800 .
C31 C33 1.523(4) .
C31 C32 1.525(4) .
C31 H31 1.0000 .
C32 H32A 0.9800 .
C32 H32B 0.9800 .
C32 H32C 0.9800 .
C33 H33A 0.9800 .
C33 H33B 0.9800 .
C33 H33C 0.9800 .
C34 C36 1.511(8) .
C35 C36 1.418(6) .
C35 C50 1.425(8) .
C55 C54 1.436(18) .
C54 C53 1.46(2) .
C53 C52 1.46(2) .
C37 C40 1.499(4) .
C37 H37A 0.9900 .
C37 H37B 0.9900 .
C38 C39 1.516(4) .
C38 H38A 0.9900 .
C38 H38B 0.9900 .
C39 C40 1.533(4) .
C39 H39A 0.9900 .
C39 H39B 0.9900 .
C40 H40A 0.9900 .
C40 H40B 0.9900 .
C51 H51A 0.9800 .
C51 H51B 0.9800 .
C51 H51C 0.9800 .

loop_
_geom_torsion_atom_site_label_1
_geom_torsion_atom_site_label_2
_geom_torsion_atom_site_label_3
_geom_torsion_atom_site_label_4
_geom_torsion
_geom_torsion_site_symmetry_1
_geom_torsion_site_symmetry_2
_geom_torsion_site_symmetry_3
_geom_torsion_site_symmetry_4
N1 Ni1 N2 C19 -1.92(15) . . . .
N3 Ni1 N2 C19 -167.19(17) . . . .
Cl1 Ni1 N2 C19 95.1(2) . . . .
N1 Ni1 N2 C1 165.86(17) . . . .
N3 Ni1 N2 C1 0.59(15) . . . .
Cl1 Ni1 N2 C1 -97.1(2) . . . .
C19 N2 C1 C16 -5.7(3) . . . .
Ni1 N2 C1 C16 -173.28(16) . . . .
C19 N2 C1 C2 171.48(18) . . . .
Ni1 N2 C1 C2 3.9(2) . . . .
N2 C1 C2 N3 -8.5(3) . . . .
C16 C1 C2 N3 168.3(2) . . . .
C1 C2 N3 C4 177.53(18) . . . .
C1 C2 N3 Ni1 9.1(2) . . . .
N2 Ni1 N3 C2 -5.46(15) . . . .
N1 Ni1 N3 C2 -43.7(3) . . . .
Cl1 Ni1 N3 C2 156.61(14) . . . .
N2 Ni1 N3 C4 -172.49(18) . . . .
N1 Ni1 N3 C4 149.23(18) . . . .
Cl1 Ni1 N3 C4 -10.42(17) . . . .
C2 N3 C4 C9 -60.4(3) . . . .
Ni1 N3 C4 C9 106.1(2) . . . .
C2 N3 C4 C5 120.7(2) . . . .
Ni1 N3 C4 C5 -72.8(2) . . . .
C9 C4 C5 C6 4.6(3) . . . .
N3 C4 C5 C6 -176.45(18) . . . .
C9 C4 C5 C13 -175.4(2) . . . .
N3 C4 C5 C13 3.5(3) . . . .
C4 C5 C6 C7 -2.1(3) . . . .
C13 C5 C6 C7 177.9(2) . . . .
C5 C6 C7 C8 -0.9(3) . . . .
C6 C7 C8 C9 1.5(3) . . . .
C7 C8 C9 C4 0.9(3) . . . .
C7 C8 C9 C10 -174.8(2) . . . .
C5 C4 C9 C8 -4.1(3) . . . .
N3 C4 C9 C8 177.07(18) . . . .
C5 C4 C9 C10 171.39(19) . . . .
N3 C4 C9 C10 -7.5(3) . . . .
C8 C9 C10 C12 -63.1(3) . . . .
C4 C9 C10 C12 121.5(2) . . . .
C8 C9 C10 C11 60.3(3) . . . .
C4 C9 C10 C11 -115.1(2) . . . .
C6 C5 C13 C14 65.7(3) . . . .
C4 C5 C13 C14 -114.3(2) . . . .
C6 C5 C13 C51 -57.3(3) . . . .
C4 C5 C13 C51 122.7(2) . . . .
N2 C1 C16 C17 1.6(3) . . . .
C2 C1 C16 C17 -174.9(2) . . . .
C1 C16 C17 C18 1.7(3) . . . .
C16 C17 C18 C19 -1.0(3) . . . .
C1 N2 C19 C18 6.4(3) . . . .
Ni1 N2 C19 C18 173.95(16) . . . .
C1 N2 C19 C20 -169.74(18) . . . .
Ni1 N2 C19 C20 -2.1(2) . . . .
C17 C18 C19 N2 -3.0(3) . . . .
C17 C18 C19 C20 172.3(2) . . . .
N2 C19 C20 N1 7.4(3) . . . .
C18 C19 C20 N1 -168.4(2) . . . .
C27 C22 C23 C24 -3.1(3) . . . .
N1 C22 C23 C24 177.75(19) . . . .
C27 C22 C23 C31 179.4(2) . . . .
N1 C22 C23 C31 0.2(3) . . . .
C22 C23 C24 C25 1.0(3) . . . .
C31 C23 C24 C25 178.5(2) . . . .
C23 C24 C25 C26 1.2(4) . . . .
C24 C25 C26 C27 -1.4(4) . . . .
C25 C26 C27 C22 -0.6(3) . . . .
C25 C26 C27 C28 179.9(2) . . . .
C23 C22 C27 C26 2.9(3) . . . .
N1 C22 C27 C26 -177.97(19) . . . .
C23 C22 C27 C28 -177.6(2) . . . .
N1 C22 C27 C28 1.5(3) . . . .
C26 C27 C28 C30 67.8(3) . . . .
C22 C27 C28 C30 -111.6(2) . . . .
C26 C27 C28 C29 -55.8(3) . . . .
C22 C27 C28 C29 124.7(2) . . . .
C24 C23 C31 C33 -76.1(3) . . . .
C22 C23 C31 C33 101.3(3) . . . .
C24 C23 C31 C32 47.9(3) . . . .
C22 C23 C31 C32 -134.6(2) . . . .
C55 O1 C34 C36 170.6(9) . . . .
C50 O1 C34 C36 -25.5(5) . . . .
C52 O1 C34 C36 -26.6(7) . . . .
C50 C35 C36 C34 27.3(6) . . . .
O1 C34 C36 C35 -0.4(5) . . . .
C36 C35 C50 O1 -45.2(6) . . . .
C55 O1 C50 C35 59.6(12) . . . .
C52 O1 C50 C35 44.7(13) . . . .
C34 O1 C50 C35 42.4(5) . . . .
C50 O1 C55 C54 2.4(16) . . . .
C52 O1 C55 C54 9.9(13) . . . .
C34 O1 C55 C54 28.1(7) . . . .
O1 C55 C54 C53 -21.3(14) . . . .
C55 C54 C53 C52 25.1(16) . . . .
C54 C53 C52 O1 -18.0(14) . . . .
C55 O1 C52 C53 5.4(13) . . . .
C50 O1 C52 C53 175(2) . . . .
C34 O1 C52 C53 -7.0(8) . . . .
C38 O2 C37 C40 41.4(3) . . . .
C37 O2 C38 C39 -35.9(3) . . . .
O2 C38 C39 C40 16.7(3) . . . .
O2 C37 C40 C39 -29.9(3) . . . .
C38 C39 C40 C37 7.8(3) . . . .
C19 C20 N1 C22 177.17(18) . . . .
C19 C20 N1 Ni1 -9.0(2) . . . .
C27 C22 N1 C20 81.9(2) . . . .
C23 C22 N1 C20 -98.9(2) . . . .
C27 C22 N1 Ni1 -90.9(2) . . . .
C23 C22 N1 Ni1 88.3(2) . . . .
N2 Ni1 N1 C20 6.11(15) . . . .
N3 Ni1 N1 C20 44.4(3) . . . .
Cl1 Ni1 N1 C20 -155.94(14) . . . .
N2 Ni1 N1 C22 179.16(18) . . . .
N3 Ni1 N1 C22 -142.53(18) . . . .
Cl1 Ni1 N1 C22 17.11(17) . . . .
